data_4086921
loop_
_publ_author_name
'Khozeimeh Sarbisheh, Elaheh'
'Bhattacharjee, Hridaynath'
'Cao, My Phan Thuy'
'Zhu, Jianfeng'
'M\"uller, Jens'

_publ_section_title
;
 How Strained are [1]Ferrocenophanes?
;
_journal_issue 3
_journal_name_full Organometallics
_journal_page_first 614
_journal_paper_doi 10.1021/acs.organomet.6b00808
_journal_volume 36
_journal_year 2017
_chemical_formula_moiety 'C12 H14 Fe Si'
_chemical_formula_sum 'C12 H14 Fe Si'
_chemical_formula_weight 242.17
_chemical_name_systematic dimethylsila[1]ferrocenophane
_chemical_properties_physical ', Air-sensitive,Moisture-sensitive'
_space_group_crystal_system monoclinic
_space_group_IT_number 14
_space_group_name_Hall '-P 2ybc'
_space_group_name_H-M_alt 'P 1 21/c 1'
_symmetry_space_group_name_Hall '-P 2ybc'
_symmetry_space_group_name_H-M 'P 1 21/c 1'
_atom_sites_solution_hydrogens geom
_audit_creation_method SHELXL-2014/7
_cell_angle_alpha 90
_cell_angle_beta 99.780(6)
_cell_angle_gamma 90
_cell_formula_units_Z 4
_cell_length_a 15.590(2)
_cell_length_b 10.2595(14)
_cell_length_c 7.3952(10)
_cell_measurement_reflns_used 6232
_cell_measurement_temperature 173(2)
_cell_measurement_theta_max 26.18
_cell_measurement_theta_min 2.65
_cell_volume 1165.6(3)
_computing_cell_refinement 'Bruker SAINT'
_computing_data_collection 'Bruker APEX2'
_computing_data_reduction 'Bruker SAINT'
_computing_molecular_graphics 'Bruker SHELXTL'
_computing_publication_material 'Bruker SHELXTL'
_computing_structure_refinement 'SHELXL-2014/7 (Sheldrick, 2014)'
_computing_structure_solution 'SHELXS-97 (Sheldrick 2008)'
_diffrn_ambient_temperature 173(2)
_diffrn_measured_fraction_theta_full 0.999
_diffrn_measured_fraction_theta_max 0.996
_diffrn_measurement_device_type 'Bruker APEX-II CCD'
_diffrn_measurement_method '\f and \w scans'
_diffrn_radiation_type MoK\a
_diffrn_radiation_wavelength 0.71073
_diffrn_reflns_av_R_equivalents 0.0456
_diffrn_reflns_av_unetI/netI 0.0325
_diffrn_reflns_Laue_measured_fraction_full 0.999
_diffrn_reflns_Laue_measured_fraction_max 0.996
_diffrn_reflns_limit_h_max 20
_diffrn_reflns_limit_h_min -20
_diffrn_reflns_limit_k_max 13
_diffrn_reflns_limit_k_min -13
_diffrn_reflns_limit_l_max 9
_diffrn_reflns_limit_l_min -9
_diffrn_reflns_number 22623
_diffrn_reflns_point_group_measured_fraction_full 0.999
_diffrn_reflns_point_group_measured_fraction_max 0.996
_diffrn_reflns_theta_full 25.242
_diffrn_reflns_theta_max 27.542
_diffrn_reflns_theta_min 2.387
_exptl_absorpt_coefficient_mu 1.354
_exptl_absorpt_correction_T_max 0.7456
_exptl_absorpt_correction_T_min 0.6357
_exptl_absorpt_correction_type multi-scan
_exptl_absorpt_process_details sadabs
_exptl_crystal_colour red
_exptl_crystal_density_diffrn 1.380
_exptl_crystal_description plate
_exptl_crystal_F_000 504
_exptl_crystal_recrystallization_method 'Re-crystallisation from solvent: hexanes'
_exptl_crystal_size_max 0.180
_exptl_crystal_size_mid 0.170
_exptl_crystal_size_min 0.060
_refine_diff_density_max 1.421
_refine_diff_density_min -0.537
_refine_diff_density_rms 0.090
_refine_ls_extinction_method none
_refine_ls_goodness_of_fit_ref 1.039
_refine_ls_hydrogen_treatment constr
_refine_ls_matrix_type full
_refine_ls_number_parameters 129
_refine_ls_number_reflns 2688
_refine_ls_number_restraints 0
_refine_ls_restrained_S_all 1.039
_refine_ls_R_factor_all 0.0686
_refine_ls_R_factor_gt 0.0459
_refine_ls_shift/su_max 0.001
_refine_ls_shift/su_mean 0.000
_refine_ls_structure_factor_coef Fsqd
_refine_ls_weighting_details 'w=1/[\s^2^(Fo^2^)+(0.0657P)^2^+1.0574P] where P=(Fo^2^+2Fc^2^)/3'
_refine_ls_weighting_scheme calc
_refine_ls_wR_factor_gt 0.1139
_refine_ls_wR_factor_ref 0.1281
_reflns_Friedel_coverage 0.000
_reflns_number_gt 1944
_reflns_number_total 2688
_reflns_threshold_expression 'I > 2\s(I)'
_cod_data_source_file om6b00808_si_003.cif
_cod_data_source_block 1544f
_cod_depositor_comments 'Adding full bibliography for 4086921.cif.'
_cod_database_code 4086921
_shelx_shelxl_version_number 2014/7
_shelx_space_group_comment
; 
The symmetry employed for this shelxl refinement is uniquely defined 
by the following loop, which should always be used as a source of 
symmetry information in preference to the above space-group names. 
They are only intended as comments. 
;
_shelx_estimated_absorpt_t_min 0.793
_shelx_estimated_absorpt_t_max 0.923

loop_
_space_group_symop_operation_xyz
'x, y, z'
'-x, y+1/2, -z+1/2'
'-x, -y, -z'
'x, -y-1/2, z-1/2'

loop_
_atom_site_label
_atom_site_type_symbol
_atom_site_fract_x
_atom_site_fract_y
_atom_site_fract_z
_atom_site_U_iso_or_equiv
_atom_site_adp_type
_atom_site_occupancy
_atom_site_site_symmetry_order
_atom_site_calc_flag
_atom_site_refinement_flags_posn
_atom_site_refinement_flags_adp
Fe1 Fe 0.84015(3) 0.49710(3) 0.30870(5) 0.02572(16) Uani 1 1 d . .
Si1 Si 0.66503(6) 0.51320(8) 0.26088(16) 0.0413(3) Uani 1 1 d . .
C1 C 0.7537(2) 0.5974(3) 0.4253(4) 0.0325(7) Uani 1 1 d . .
C2 C 0.8097(2) 0.5203(3) 0.5614(4) 0.0309(7) Uani 1 1 d . .
H2 H 0.7895 0.4491 0.6365 0.037 Uiso 1 1 calc R U
C3 C 0.8969(2) 0.5586(3) 0.5694(4) 0.0361(7) Uani 1 1 d . .
H3 H 0.9487 0.5185 0.6480 0.043 Uiso 1 1 calc R U
C4 C 0.8986(2) 0.6610(3) 0.4405(4) 0.0410(8) Uani 1 1 d . .
H4 H 0.9518 0.7056 0.4125 0.049 Uiso 1 1 calc R U
C5 C 0.8121(2) 0.6857(3) 0.3545(4) 0.0384(7) Uani 1 1 d . .
H5 H 0.7943 0.7525 0.2569 0.046 Uiso 1 1 calc R U
C6 C 0.7396(2) 0.4151(3) 0.1401(4) 0.0339(7) Uani 1 1 d . .
C7 C 0.7934(2) 0.3157(3) 0.2432(4) 0.0318(7) Uani 1 1 d . .
H7 H 0.7732 0.2532 0.3309 0.038 Uiso 1 1 calc R U
C8 C 0.8791(2) 0.3227(3) 0.2055(4) 0.0381(7) Uani 1 1 d . .
H8 H 0.9294 0.2677 0.2624 0.046 Uiso 1 1 calc R U
C9 C 0.8815(2) 0.4252(3) 0.0763(4) 0.0435(8) Uani 1 1 d . .
H9 H 0.9340 0.4548 0.0265 0.052 Uiso 1 1 calc R U
C10 C 0.7973(3) 0.4809(3) 0.0360(4) 0.0413(8) Uani 1 1 d . .
H10 H 0.7806 0.5556 -0.0496 0.050 Uiso 1 1 calc R U
C11 C 0.6005(3) 0.6330(4) 0.1031(7) 0.0778(14) Uani 1 1 d . .
H11A H 0.5634 0.5863 0.0037 0.117 Uiso 1 1 calc R U
H11B H 0.6401 0.6907 0.0512 0.117 Uiso 1 1 calc R U
H11C H 0.5640 0.6849 0.1715 0.117 Uiso 1 1 calc R U
C12 C 0.5983(3) 0.4067(4) 0.3837(7) 0.0718(13) Uani 1 1 d . .
H12A H 0.5545 0.3618 0.2945 0.108 Uiso 1 1 calc R U
H12B H 0.5691 0.4597 0.4654 0.108 Uiso 1 1 calc R U
H12C H 0.6358 0.3423 0.4561 0.108 Uiso 1 1 calc R U

loop_
_atom_site_aniso_label
_atom_site_aniso_U_11
_atom_site_aniso_U_22
_atom_site_aniso_U_33
_atom_site_aniso_U_23
_atom_site_aniso_U_13
_atom_site_aniso_U_12
Fe1 0.0415(3) 0.0180(2) 0.0188(2) -0.00327(14) 0.00850(17) -0.00423(15)
Si1 0.0382(5) 0.0333(5) 0.0501(6) -0.0010(4) 0.0008(4) 0.0036(4)
C1 0.0502(18) 0.0197(13) 0.0288(16) -0.0041(11) 0.0101(13) 0.0055(12)
C2 0.0526(19) 0.0229(13) 0.0191(14) -0.0031(11) 0.0119(13) 0.0030(12)
C3 0.0481(19) 0.0322(16) 0.0272(16) -0.0119(13) 0.0038(13) 0.0020(13)
C4 0.060(2) 0.0310(16) 0.0343(18) -0.0149(14) 0.0139(15) -0.0173(14)
C5 0.071(2) 0.0138(13) 0.0315(17) -0.0035(12) 0.0126(15) -0.0033(13)
C6 0.0507(18) 0.0211(13) 0.0267(16) -0.0034(12) -0.0022(13) -0.0056(12)
C7 0.0516(18) 0.0158(12) 0.0277(16) -0.0040(11) 0.0058(13) -0.0031(12)
C8 0.0507(19) 0.0305(15) 0.0344(18) -0.0144(13) 0.0110(14) 0.0000(13)
C9 0.066(2) 0.0413(18) 0.0286(17) -0.0146(14) 0.0217(16) -0.0139(16)
C10 0.079(3) 0.0269(15) 0.0184(15) -0.0034(12) 0.0097(15) -0.0122(15)
C11 0.072(3) 0.060(3) 0.089(4) 0.002(2) -0.023(2) 0.019(2)
C12 0.054(2) 0.070(3) 0.096(4) -0.006(3) 0.024(2) -0.011(2)

loop_
_atom_type_symbol
_atom_type_description
_atom_type_scat_dispersion_real
_atom_type_scat_dispersion_imag
_atom_type_scat_source
C C 0.0033 0.0016 'International Tables Vol C Tables 4.2.6.8 and 6.1.1.4'
H H 0.0000 0.0000 'International Tables Vol C Tables 4.2.6.8 and 6.1.1.4'
Si Si 0.0817 0.0704 'International Tables Vol C Tables 4.2.6.8 and 6.1.1.4'
Fe Fe 0.3463 0.8444 'International Tables Vol C Tables 4.2.6.8 and 6.1.1.4'

loop_
_geom_angle_atom_site_label_1
_geom_angle_atom_site_label_2
_geom_angle_atom_site_label_3
_geom_angle
C1 Fe1 C6 88.34(13)
C1 Fe1 C2 42.27(12)
C6 Fe1 C2 109.97(13)
C1 Fe1 C10 109.84(14)
C6 Fe1 C10 42.03(13)
C2 Fe1 C10 147.54(15)
C1 Fe1 C5 42.02(12)
C6 Fe1 C5 109.59(13)
C2 Fe1 C5 68.98(12)
C10 Fe1 C5 101.63(13)
C1 Fe1 C7 109.47(12)
C6 Fe1 C7 42.11(11)
C2 Fe1 C7 101.40(12)
C10 Fe1 C7 68.99(12)
C5 Fe1 C7 146.94(14)
C1 Fe1 C9 150.12(14)
C6 Fe1 C9 69.95(13)
C2 Fe1 C9 164.87(13)
C10 Fe1 C9 40.47(14)
C5 Fe1 C9 125.84(13)
C7 Fe1 C9 67.98(12)
C1 Fe1 C4 69.85(13)
C6 Fe1 C4 149.63(13)
C2 Fe1 C4 67.87(12)
C10 Fe1 C4 125.44(13)
C5 Fe1 C4 40.28(13)
C7 Fe1 C4 165.36(13)
C9 Fe1 C4 120.29(13)
C1 Fe1 C8 149.42(12)
C6 Fe1 C8 70.00(12)
C2 Fe1 C8 124.83(12)
C10 Fe1 C8 68.27(13)
C5 Fe1 C8 165.94(13)
C7 Fe1 C8 40.24(12)
C9 Fe1 C8 40.22(13)
C4 Fe1 C8 137.62(13)
C1 Fe1 C3 69.90(12)
C6 Fe1 C3 149.90(13)
C2 Fe1 C3 40.14(12)
C10 Fe1 C3 165.32(12)
C5 Fe1 C3 67.94(13)
C7 Fe1 C3 125.43(12)
C9 Fe1 C3 137.25(13)
C4 Fe1 C3 40.03(13)
C8 Fe1 C3 119.86(13)
C1 Fe1 Si1 44.36(9)
C6 Fe1 Si1 43.98(9)
C2 Fe1 Si1 73.87(10)
C10 Fe1 Si1 73.67(12)
C5 Fe1 Si1 73.80(10)
C7 Fe1 Si1 73.14(9)
C9 Fe1 Si1 111.35(10)
C4 Fe1 Si1 111.45(10)
C8 Fe1 Si1 110.93(9)
C3 Fe1 Si1 111.40(9)
C12 Si1 C11 114.0(2)
C12 Si1 C6 111.28(17)
C11 Si1 C6 111.6(2)
C12 Si1 C1 111.44(19)
C11 Si1 C1 111.04(17)
C6 Si1 C1 96.17(13)
C12 Si1 Fe1 122.74(15)
C11 Si1 Fe1 123.24(17)
C6 Si1 Fe1 48.24(9)
C1 Si1 Fe1 47.93(9)
C5 C1 C2 104.5(3)
C5 C1 Si1 119.4(2)
C2 C1 Si1 119.1(2)
C5 C1 Fe1 69.75(17)
C2 C1 Fe1 69.40(16)
Si1 C1 Fe1 87.71(12)
C3 C2 C1 109.9(3)
C3 C2 Fe1 72.22(17)
C1 C2 Fe1 68.33(16)
C3 C2 H2 125.0
C1 C2 H2 125.0
Fe1 C2 H2 125.0
C2 C3 C4 107.8(3)
C2 C3 Fe1 67.65(16)
C4 C3 Fe1 69.84(17)
C2 C3 H3 126.1
C4 C3 H3 126.1
Fe1 C3 H3 126.1
C5 C4 C3 108.0(3)
C5 C4 Fe1 67.96(16)
C3 C4 Fe1 70.12(17)
C5 C4 H4 126.0
C3 C4 H4 126.0
Fe1 C4 H4 126.0
C4 C5 C1 109.7(3)
C4 C5 Fe1 71.77(17)
C1 C5 Fe1 68.23(15)
C4 C5 H5 125.1
C1 C5 H5 125.1
Fe1 C5 H5 125.1
C10 C6 C7 104.5(3)
C10 C6 Si1 119.7(2)
C7 C6 Si1 118.5(2)
C10 C6 Fe1 69.24(17)
C7 C6 Fe1 69.44(16)
Si1 C6 Fe1 87.78(12)
C8 C7 C6 110.0(3)
C8 C7 Fe1 71.73(16)
C6 C7 Fe1 68.46(15)
C8 C7 H7 125.0
C6 C7 H7 125.0
Fe1 C7 H7 125.0
C7 C8 C9 107.7(3)
C7 C8 Fe1 68.03(16)
C9 C8 Fe1 69.71(17)
C7 C8 H8 126.1
C9 C8 H8 126.1
Fe1 C8 H8 126.1
C10 C9 C8 108.0(3)
C10 C9 Fe1 67.85(18)
C8 C9 Fe1 70.06(17)
C10 C9 H9 126.0
C8 C9 H9 126.0
Fe1 C9 H9 126.0
C9 C10 C6 109.8(3)
C9 C10 Fe1 71.67(19)
C6 C10 Fe1 68.73(17)
C9 C10 H10 125.1
C6 C10 H10 125.1
Fe1 C10 H10 125.1
Si1 C11 H11A 109.5
Si1 C11 H11B 109.5
H11A C11 H11B 109.5
Si1 C11 H11C 109.5
H11A C11 H11C 109.5
H11B C11 H11C 109.5
Si1 C12 H12A 109.5
Si1 C12 H12B 109.5
H12A C12 H12B 109.5
Si1 C12 H12C 109.5
H12A C12 H12C 109.5
H12B C12 H12C 109.5

loop_
_geom_bond_atom_site_label_1
_geom_bond_atom_site_label_2
_geom_bond_distance
Fe1 C1 2.004(3)
Fe1 C6 2.014(3)
Fe1 C2 2.019(3)
Fe1 C10 2.021(3)
Fe1 C5 2.025(3)
Fe1 C7 2.027(3)
Fe1 C9 2.071(3)
Fe1 C4 2.075(3)
Fe1 C8 2.076(3)
Fe1 C3 2.078(3)
Fe1 Si1 2.6978(11)
Si1 C12 1.850(4)
Si1 C11 1.867(4)
Si1 C6 1.875(3)
Si1 C1 1.888(3)
C1 C5 1.445(4)
C1 C2 1.451(4)
C2 C3 1.407(4)
C2 H2 1.0000
C3 C4 1.422(5)
C3 H3 1.0000
C4 C5 1.412(5)
C4 H4 1.0000
C5 H5 1.0000
C6 C10 1.447(4)
C6 C7 1.452(4)
C7 C8 1.412(4)
C7 H7 1.0000
C8 C9 1.426(5)
C8 H8 1.0000
C9 C10 1.416(5)
C9 H9 1.0000
C10 H10 1.0000
C11 H11A 0.9800
C11 H11B 0.9800
C11 H11C 0.9800
C12 H12A 0.9800
C12 H12B 0.9800
C12 H12C 0.9800

loop_
_geom_torsion_atom_site_label_1
_geom_torsion_atom_site_label_2
_geom_torsion_atom_site_label_3
_geom_torsion_atom_site_label_4
_geom_torsion
C12 Si1 C1 C5 -179.5(3)
C11 Si1 C1 C5 -51.2(3)
C6 Si1 C1 C5 64.7(2)
Fe1 Si1 C1 C5 65.2(2)
C12 Si1 C1 C2 50.5(3)
C11 Si1 C1 C2 178.8(3)
C6 Si1 C1 C2 -65.3(2)
Fe1 Si1 C1 C2 -64.8(2)
C12 Si1 C1 Fe1 115.36(17)
C11 Si1 C1 Fe1 -116.4(2)
C6 Si1 C1 Fe1 -0.41(13)
C5 C1 C2 C3 -0.9(3)
Si1 C1 C2 C3 135.5(2)
Fe1 C1 C2 C3 60.4(2)
C5 C1 C2 Fe1 -61.36(19)
Si1 C1 C2 Fe1 75.07(18)
C1 C2 C3 C4 0.3(3)
Fe1 C2 C3 C4 58.4(2)
C1 C2 C3 Fe1 -58.09(19)
C2 C3 C4 C5 0.4(3)
Fe1 C3 C4 C5 57.5(2)
C2 C3 C4 Fe1 -57.1(2)
C3 C4 C5 C1 -1.0(3)
Fe1 C4 C5 C1 57.8(2)
C3 C4 C5 Fe1 -58.8(2)
C2 C1 C5 C4 1.2(3)
Si1 C1 C5 C4 -135.1(2)
Fe1 C1 C5 C4 -59.9(2)
C2 C1 C5 Fe1 61.12(18)
Si1 C1 C5 Fe1 -75.11(18)
C12 Si1 C6 C10 -180.0(3)
C11 Si1 C6 C10 51.4(3)
C1 Si1 C6 C10 -64.1(3)
Fe1 Si1 C6 C10 -64.5(2)
C12 Si1 C6 C7 -50.4(3)
C11 Si1 C6 C7 -178.9(2)
C1 Si1 C6 C7 65.5(2)
Fe1 Si1 C6 C7 65.1(2)
C12 Si1 C6 Fe1 -115.48(18)
C11 Si1 C6 Fe1 115.94(17)
C1 Si1 C6 Fe1 0.41(13)
C10 C6 C7 C8 0.9(3)
Si1 C6 C7 C8 -135.3(2)
Fe1 C6 C7 C8 -59.8(2)
C10 C6 C7 Fe1 60.77(19)
Si1 C6 C7 Fe1 -75.50(17)
C6 C7 C8 C9 -0.7(3)
Fe1 C7 C8 C9 -58.6(2)
C6 C7 C8 Fe1 57.87(19)
C7 C8 C9 C10 0.2(3)
Fe1 C8 C9 C10 -57.4(2)
C7 C8 C9 Fe1 57.6(2)
C8 C9 C10 C6 0.4(3)
Fe1 C9 C10 C6 -58.3(2)
C8 C9 C10 Fe1 58.7(2)
C7 C6 C10 C9 -0.8(3)
Si1 C6 C10 C9 134.8(2)
Fe1 C6 C10 C9 60.1(2)
C7 C6 C10 Fe1 -60.90(18)
Si1 C6 C10 Fe1 74.70(19)
